data_3500022
loop_
_publ_author_name
'Armel Le Bail'

_publ_section_title
;
 Crystal structure of Pb3FeF9.H2O
;
_journal_name_full 'Personal communication to COD'
_journal_year 2015
_chemical_formula_sum 'F9 Fe H2 O Pb3'
_chemical_formula_weight 866.50
_space_group_IT_number 2
_symmetry_cell_setting triclinic
_symmetry_space_group_name_Hall '-P 1'
_symmetry_space_group_name_H-M 'P -1'
_atom_sites_solution_hydrogens geom
_atom_sites_solution_primary direct
_atom_sites_solution_secondary difmap
_cell_angle_alpha 98.28(3)
_cell_angle_beta 94.04(3)
_cell_angle_gamma 90.83(3)
_cell_formula_units_Z 2
_cell_length_a 5.754(3)
_cell_length_b 5.939(3)
_cell_length_c 12.786(6)
_cell_measurement_temperature 293(2)
_cell_volume 431.2(4)
_computing_structure_refinement 'SHELXL-97 (Sheldrick, 1997)'
_computing_structure_solution 'SHELXS-97 (Sheldrick, 1990)'
_diffrn_ambient_temperature 293(2)
_diffrn_measured_fraction_theta_full 0.662
_diffrn_measured_fraction_theta_max 0.662
_diffrn_radiation_monochromator graphite
_diffrn_radiation_source 'fine-focus sealed tube'
_diffrn_radiation_type MoK\a
_diffrn_radiation_wavelength 0.71069
_diffrn_reflns_av_R_equivalents 0.0000
_diffrn_reflns_av_sigmaI/netI 0.1237
_diffrn_reflns_limit_h_max 9
_diffrn_reflns_limit_h_min -9
_diffrn_reflns_limit_k_max 10
_diffrn_reflns_limit_k_min -10
_diffrn_reflns_limit_l_max 21
_diffrn_reflns_limit_l_min 0
_diffrn_reflns_number 2995
_diffrn_reflns_theta_full 37.49
_diffrn_reflns_theta_max 37.49
_diffrn_reflns_theta_min 3.47
_exptl_absorpt_coefficient_mu 60.609
_exptl_crystal_density_diffrn 6.674
_exptl_crystal_F_000 730
_refine_diff_density_max 4.796
_refine_diff_density_min -4.614
_refine_diff_density_rms 0.801
_refine_ls_extinction_coef 0.0012(6)
_refine_ls_extinction_expression Fc^*^=kFc[1+0.001xFc^2^\l^3^/sin(2\q)]^-1/4^
_refine_ls_extinction_method SHELXL
_refine_ls_goodness_of_fit_ref 1.194
_refine_ls_hydrogen_treatment mixed
_refine_ls_matrix_type full
_refine_ls_number_parameters 84
_refine_ls_number_reflns 2995
_refine_ls_number_restraints 3
_refine_ls_restrained_S_all 1.194
_refine_ls_R_factor_all 0.1514
_refine_ls_R_factor_gt 0.0934
_refine_ls_shift/su_max 0.003
_refine_ls_shift/su_mean 0.000
_refine_ls_structure_factor_coef Fsqd
_refine_ls_weighting_details 'calc w=1/[\s^2^(Fo^2^)+(0.1000P)^2^+0.0000P] where P=(Fo^2^+2Fc^2^)/3'
_refine_ls_weighting_scheme calc
_refine_ls_wR_factor_gt 0.1751
_refine_ls_wR_factor_ref 0.1944
_reflns_number_gt 1968
_reflns_number_total 2995
_reflns_threshold_expression >2sigma(I)
_cod_data_source_file Pb3FrF9-H2O.cif
_cod_data_source_block Pb3FeF9-H2O
_cod_original_formula_sum 'H2 F9 Fe O Pb3'
_cod_database_code 3500022
_cod_database_fobs_code 3500022

loop_
_symmetry_equiv_pos_as_xyz
'x, y, z'
'-x, -y, -z'

loop_
_atom_site_label
_atom_site_type_symbol
_atom_site_fract_x
_atom_site_fract_y
_atom_site_fract_z
_atom_site_U_iso_or_equiv
_atom_site_adp_type
_atom_site_occupancy
_atom_site_symmetry_multiplicity
_atom_site_calc_flag
_atom_site_refinement_flags
Pb1 Pb 0.30347(12) 0.11129(11) 0.36130(5) 0.01020(16) Uani 1 1 d .
Pb2 Pb 0.7701(3) 0.04982(14) 0.11554(7) 0.0327(3) Uani 1 1 d .
Pb3 Pb 0.27697(14) 0.50794(12) 0.11342(6) 0.01481(18) Uani 1 1 d .
Fe Fe 0.7892(5) 0.6126(4) 0.3107(2) 0.0087(4) Uani 1 1 d .
F1 F 0.058(3) 0.773(2) 0.2689(13) 0.023(3) Uiso 1 1 d .
F2 F 0.723(3) 0.488(2) 0.1599(12) 0.023(3) Uiso 1 1 d .
F3 F 0.855(4) 0.723(3) 0.4567(17) 0.040(4) Uiso 1 1 d .
F4 F 0.497(3) 0.476(2) 0.3317(12) 0.020(2) Uiso 1 1 d .
F5 F 0.606(3) 0.874(2) 0.2789(13) 0.026(3) Uiso 1 1 d .
F6 F 0.946(3) 0.339(3) 0.3219(14) 0.028(3) Uiso 1 1 d .
F7 F 0.502(3) 0.241(2) 0.9919(10) 0.017(2) Uiso 1 1 d .
F8 F -0.001(3) 0.250(2) 0.9940(11) 0.018(2) Uiso 1 1 d .
F9 F 0.281(4) 0.137(3) 0.1706(16) 0.035(4) Uiso 1 1 d .
OW O 0.669(3) 0.216(3) 0.5099(14) 0.019(3) Uiso 1 1 d D
H1 H 0.65(5) 0.29(6) 0.575(13) 0.050 Uiso 1 1 d D
H2 H 0.81(3) 0.23(6) 0.49(3) 0.050 Uiso 1 1 d D

loop_
_atom_site_aniso_label
_atom_site_aniso_U_11
_atom_site_aniso_U_22
_atom_site_aniso_U_33
_atom_site_aniso_U_23
_atom_site_aniso_U_13
_atom_site_aniso_U_12
Pb1 0.0069(3) 0.0126(3) 0.0111(2) 0.0020(2) -0.00005(18) 0.00119(19)
Pb2 0.0699(9) 0.0145(3) 0.0131(3) 0.0017(3) 0.0005(4) -0.0068(4)
Pb3 0.0141(4) 0.0169(3) 0.0132(3) 0.0010(2) 0.0024(2) 0.0000(2)
Fe 0.0040(10) 0.0114(8) 0.0096(9) -0.0010(8) -0.0022(7) 0.0024(7)

loop_
_atom_type_symbol
_atom_type_description
_atom_type_scat_dispersion_real
_atom_type_scat_dispersion_imag
_atom_type_scat_source
Pb Pb -4.1330 10.1020 'International Tables Vol C Tables 4.2.6.8 and 6.1.1.4'
Fe Fe 0.3010 0.8450 'International Tables Vol C Tables 4.2.6.8 and 6.1.1.4'
F F 0.0140 0.0100 'International Tables Vol C Tables 4.2.6.8 and 6.1.1.4'
O O 0.0080 0.0060 'International Tables Vol C Tables 4.2.6.8 and 6.1.1.4'
H H 0.0000 0.0000 'International Tables Vol C Tables 4.2.6.8 and 6.1.1.4'

loop_
_geom_angle_atom_site_label_1
_geom_angle_atom_site_label_2
_geom_angle_atom_site_label_3
_geom_angle
_geom_angle_site_symmetry_1
_geom_angle_site_symmetry_3
F5 Pb1 F9 71.2(6) 1_545 .
F5 Pb1 F4 93.4(5) 1_545 .
F9 Pb1 F4 70.5(5) . .
F5 Pb1 F1 79.5(6) 1_545 1_545
F9 Pb1 F1 73.0(6) . 1_545
F4 Pb1 F1 143.1(5) . 1_545
F5 Pb1 F6 143.7(5) 1_545 1_455
F9 Pb1 F6 73.0(6) . 1_455
F4 Pb1 F6 80.2(5) . 1_455
F1 Pb1 F6 84.5(5) 1_545 1_455
F5 Pb1 F3 143.8(7) 1_545 2_666
F9 Pb1 F3 144.5(7) . 2_666
F4 Pb1 F3 95.5(5) . 2_666
F1 Pb1 F3 111.6(6) 1_545 2_666
F6 Pb1 F3 72.5(7) 1_455 2_666
F5 Pb1 OW 79.8(5) 1_545 2_656
F9 Pb1 OW 138.4(5) . 2_656
F4 Pb1 OW 141.8(5) . 2_656
F1 Pb1 OW 73.0(5) 1_545 2_656
F6 Pb1 OW 126.0(5) 1_455 2_656
F3 Pb1 OW 71.6(6) 2_666 2_656
F5 Pb1 OW 79.6(6) 1_545 .
F9 Pb1 OW 129.3(6) . .
F4 Pb1 OW 71.0(5) . .
F1 Pb1 OW 140.7(5) 1_545 .
F6 Pb1 OW 129.8(5) 1_455 .
F3 Pb1 OW 70.5(7) 2_666 .
OW Pb1 OW 70.9(6) 2_656 .
F7 Pb2 F8 109.7(4) 2_656 1_654
F7 Pb2 F7 70.4(4) 2_656 1_554
F8 Pb2 F7 69.0(5) 1_654 1_554
F7 Pb2 F8 70.0(5) 2_656 2_656
F8 Pb2 F8 72.4(4) 1_654 2_656
F7 Pb2 F8 108.9(4) 1_554 2_656
F7 Pb2 F2 129.0(5) 2_656 .
F8 Pb2 F2 70.3(5) 1_654 .
F7 Pb2 F2 62.2(5) 1_554 .
F8 Pb2 F2 142.3(5) 2_656 .
F7 Pb2 F5 83.0(5) 2_656 1_545
F8 Pb2 F5 166.6(5) 1_654 1_545
F7 Pb2 F5 121.0(5) 1_554 1_545
F8 Pb2 F5 109.5(4) 2_656 1_545
F2 Pb2 F5 105.4(5) . 1_545
F7 Pb2 F9 69.8(5) 2_656 .
F8 Pb2 F9 127.1(5) 1_654 .
F7 Pb2 F9 61.2(5) 1_554 .
F8 Pb2 F9 139.4(5) 2_656 .
F2 Pb2 F9 71.8(5) . .
F5 Pb2 F9 60.4(5) 1_545 .
F7 Pb2 F9 140.0(5) 2_656 1_655
F8 Pb2 F9 61.6(5) 1_654 1_655
F7 Pb2 F9 128.3(5) 1_554 1_655
F8 Pb2 F9 70.3(5) 2_656 1_655
F2 Pb2 F9 86.9(5) . 1_655
F5 Pb2 F9 106.0(5) 1_545 1_655
F9 Pb2 F9 148.6(7) . 1_655
F9 Pb3 F8 71.2(6) . 1_554
F9 Pb3 F7 70.3(6) . 1_554
F8 Pb3 F7 71.2(5) 1_554 1_554
F9 Pb3 F7 142.3(6) . 2_666
F8 Pb3 F7 110.3(4) 1_554 2_666
F7 Pb3 F7 74.7(4) 1_554 2_666
F9 Pb3 F2 81.7(6) . .
F8 Pb3 F2 132.1(5) 1_554 .
F7 Pb3 F2 62.6(5) 1_554 .
F7 Pb3 F2 69.9(5) 2_666 .
F9 Pb3 F8 139.0(6) . 2_566
F8 Pb3 F8 70.9(5) 1_554 2_566
F7 Pb3 F8 110.8(4) 1_554 2_566
F7 Pb3 F8 67.5(5) 2_666 2_566
F2 Pb3 F8 136.9(4) . 2_566
F9 Pb3 F1 103.6(6) . .
F8 Pb3 F1 112.1(5) 1_554 .
F7 Pb3 F1 172.1(4) 1_554 .
F7 Pb3 F1 109.8(4) 2_666 .
F2 Pb3 F1 112.3(5) . .
F8 Pb3 F1 77.1(4) 2_566 .
F9 Pb3 F4 62.6(5) . .
F8 Pb3 F4 131.5(4) 1_554 .
F7 Pb3 F4 104.5(4) 1_554 .
F7 Pb3 F4 114.9(4) 2_666 .
F2 Pb3 F4 55.5(5) . .
F8 Pb3 F4 143.5(4) 2_566 .
F1 Pb3 F4 67.8(4) . .
F6 Fe F3 92.6(8) . .
F6 Fe F4 91.8(7) . .
F3 Fe F4 93.8(8) . .
F6 Fe F1 95.2(7) . 1_655
F3 Fe F1 93.1(8) . 1_655
F4 Fe F1 170.0(7) . 1_655
F6 Fe F5 171.5(7) . .
F3 Fe F5 95.6(8) . .
F4 Fe F5 85.5(7) . .
F1 Fe F5 86.6(7) 1_655 .
F6 Fe F2 85.8(7) . .
F3 Fe F2 178.2(7) . .
F4 Fe F2 85.7(7) . .
F1 Fe F2 87.7(7) 1_655 .
F5 Fe F2 86.1(7) . .
Fe F1 Pb1 132.1(8) 1_455 1_565
Fe F1 F5 46.9(5) 1_455 1_455
Pb1 F1 F5 108.7(6) 1_565 1_455
Fe F1 F2 46.5(5) 1_455 1_455
Pb1 F1 F2 166.3(8) 1_565 1_455
F5 F1 F2 59.6(6) 1_455 1_455
Fe F1 Pb3 111.3(6) 1_455 .
Pb1 F1 Pb3 113.8(6) 1_565 .
F5 F1 Pb3 129.8(7) 1_455 .
F2 F1 Pb3 74.1(5) 1_455 .
Fe F1 F3 42.7(6) 1_455 1_455
Pb1 F1 F3 91.3(7) 1_565 1_455
F5 F1 F3 62.9(7) 1_455 1_455
F2 F1 F3 89.1(7) 1_455 1_455
Pb3 F1 F3 138.3(7) . 1_455
Fe F1 F6 41.6(5) 1_455 1_455
Pb1 F1 F6 134.0(7) 1_565 1_455
F5 F1 F6 88.2(7) 1_455 1_455
F2 F1 F6 56.5(6) 1_455 1_455
Pb3 F1 F6 81.2(5) . 1_455
F3 F1 F6 58.1(6) 1_455 1_455
Fe F1 F9 153.2(9) 1_455 1_565
Pb1 F1 F9 52.3(5) 1_565 1_565
F5 F1 F9 106.8(7) 1_455 1_565
F2 F1 F9 121.4(8) 1_455 1_565
Pb3 F1 F9 80.6(6) . 1_565
F3 F1 F9 138.7(8) 1_455 1_565
F6 F1 F9 161.3(8) 1_455 1_565
Fe F1 OW 93.1(6) 1_455 2_666
Pb1 F1 OW 56.3(4) 1_565 2_666
F5 F1 OW 114.2(8) 1_455 2_666
F2 F1 OW 133.1(7) 1_455 2_666
Pb3 F1 OW 111.1(6) . 2_666
F3 F1 OW 55.1(7) 1_455 2_666
F6 F1 OW 77.8(6) 1_455 2_666
F9 F1 OW 105.2(7) 1_565 2_666
Fe F2 Pb3 108.4(7) . .
Fe F2 Pb2 114.7(6) . .
Pb3 F2 Pb2 99.1(5) . .
Fe F2 F6 45.8(5) . .
Pb3 F2 F6 129.5(7) . .
Pb2 F2 F6 70.9(5) . .
Fe F2 F4 46.1(5) . .
Pb3 F2 F4 70.3(5) . .
Pb2 F2 F4 96.2(5) . .
F6 F2 F4 62.3(6) . .
Fe F2 F7 157.4(8) . 1_554
Pb3 F2 F7 56.8(5) . 1_554
Pb2 F2 F7 57.5(4) . 1_554
F6 F2 F7 127.3(7) . 1_554
F4 F2 F7 111.5(7) . 1_554
Fe F2 F5 46.8(5) . .
Pb3 F2 F5 76.8(6) . .
Pb2 F2 F5 155.2(7) . .
F6 F2 F5 92.6(7) . .
F4 F2 F5 59.2(6) . .
F7 F2 F5 131.2(9) 1_554 .
Fe F2 F1 45.9(5) . 1_655
Pb3 F2 F1 135.8(7) . 1_655
Pb2 F2 F1 123.4(7) . 1_655
F6 F2 F1 64.1(6) . 1_655
F4 F2 F1 91.7(7) . 1_655
F7 F2 F1 156.8(8) 1_554 1_655
F5 F2 F1 59.6(6) . 1_655
Fe F2 F7 121.7(7) . 2_666
Pb3 F2 F7 54.0(4) . 2_666
Pb2 F2 F7 122.5(6) . 2_666
F6 F2 F7 166.6(7) . 2_666
F4 F2 F7 114.1(7) . 2_666
F7 F2 F7 66.0(6) 1_554 2_666
F5 F2 F7 75.3(6) . 2_666
F1 F2 F7 104.1(6) 1_655 2_666
Fe F2 F8 134.5(8) . 1_654
Pb3 F2 F8 116.7(6) . 1_654
Pb2 F2 F8 53.5(4) . 1_654
F6 F2 F8 97.0(7) . 1_654
F4 F2 F8 149.0(7) . 1_654
F7 F2 F8 61.1(5) 1_554 1_654
F5 F2 F8 150.0(7) . 1_654
F1 F2 F8 99.6(7) 1_655 1_654
F7 F2 F8 91.1(6) 2_666 1_654
Fe F3 Pb1 148.1(13) . 2_666
Fe F3 F6 43.6(6) . .
Pb1 F3 F6 146.1(8) 2_666 .
Fe F3 OW 107.1(10) . 2_766
Pb1 F3 OW 104.3(9) 2_666 2_766
F6 F3 OW 86.1(8) . 2_766
Fe F3 F4 43.3(6) . .
Pb1 F3 F4 108.6(9) 2_666 .
F6 F3 F4 59.3(7) . .
OW F3 F4 144.7(9) 2_766 .
Fe F3 F1 44.2(6) . 1_655
Pb1 F3 F1 152.2(8) 2_666 1_655
F6 F3 F1 61.7(6) . 1_655
OW F3 F1 68.6(7) 2_766 1_655
F4 F3 F1 87.3(8) . 1_655
Fe F3 F5 43.1(6) . .
Pb1 F3 F5 113.3(9) 2_666 .
F6 F3 F5 86.7(8) . .
OW F3 F5 120.9(9) 2_766 .
F4 F3 F5 55.6(6) . .
F1 F3 F5 56.7(7) 1_655 .
Fe F3 F6 151.1(10) . 2_766
Pb1 F3 F6 52.5(5) 2_666 2_766
F6 F3 F6 107.6(8) . 2_766
OW F3 F6 65.2(7) 2_766 2_766
F4 F3 F6 128.5(8) . 2_766
F1 F3 F6 133.3(10) 1_655 2_766
F5 F3 F6 165.3(9) . 2_766
Fe F3 OW 91.7(10) . 2_666
Pb1 F3 OW 56.4(5) 2_666 2_666
F6 F3 OW 113.7(9) . 2_666
OW F3 OW 159.5(10) 2_766 2_666
F4 F3 OW 55.8(6) . 2_666
F1 F3 OW 124.4(9) 1_655 2_666
F5 F3 OW 67.9(7) . 2_666
F6 F3 OW 102.0(8) 2_766 2_666
Fe F3 OW 110.3(9) . 1_565
Pb1 F3 OW 55.6(5) 2_666 1_565
F6 F3 OW 153.8(10) . 1_565
OW F3 OW 103.5(8) 2_766 1_565
F4 F3 OW 105.4(9) . 1_565
F1 F3 OW 98.7(7) 1_655 1_565
F5 F3 OW 67.3(6) . 1_565
F6 F3 OW 98.6(7) 2_766 1_565
OW F3 OW 61.1(7) 2_666 1_565
Fe F4 Pb1 143.6(7) . .
Fe F4 F5 48.1(5) . .
Pb1 F4 F5 166.8(8) . .
Fe F4 F2 48.2(5) . .
Pb1 F4 F2 119.7(6) . .
F5 F4 F2 61.3(6) . .
Fe F4 F6 43.9(5) . .
Pb1 F4 F6 99.7(6) . .
F5 F4 F6 91.7(7) . .
F2 F4 F6 58.7(6) . .
Fe F4 OW 102.3(7) . 2_666
Pb1 F4 OW 101.8(6) . 2_666
F5 F4 OW 76.2(6) . 2_666
F2 F4 OW 137.6(7) . 2_666
F6 F4 OW 125.8(8) . 2_666
Fe F4 F3 42.9(5) . .
Pb1 F4 F3 127.9(7) . .
F5 F4 F3 63.8(6) . .
F2 F4 F3 91.1(7) . .
F6 F4 F3 59.6(7) . .
OW F4 F3 67.9(7) 2_666 .
Fe F4 F9 119.8(8) . .
Pb1 F4 F9 53.9(5) . .
F5 F4 F9 118.2(7) . .
F2 F4 F9 73.2(6) . .
F6 F4 F9 98.5(7) . .
OW F4 F9 134.0(8) 2_666 .
F3 F4 F9 157.9(9) . .
Fe F4 Pb3 95.8(5) . .
Pb1 F4 Pb3 98.8(5) . .
F5 F4 Pb3 70.8(5) . .
F2 F4 Pb3 54.3(5) . .
F6 F4 Pb3 110.9(6) . .
OW F4 Pb3 114.1(6) 2_666 .
F3 F4 Pb3 132.7(6) . .
F9 F4 Pb3 48.5(4) . .
Fe F4 OW 97.5(7) . .
Pb1 F4 OW 57.9(4) . .
F5 F4 OW 134.0(7) . .
F2 F4 OW 122.9(7) . .
F6 F4 OW 65.6(6) . .
OW F4 OW 85.5(6) 2_666 .
F3 F4 OW 70.3(6) . .
F9 F4 OW 104.9(6) . .
Pb3 F4 OW 153.3(6) . .
Fe F5 Pb1 137.0(8) . 1_565
Fe F5 F4 46.3(5) . .
Pb1 F5 F4 100.9(7) 1_565 .
Fe F5 Pb2 110.8(7) . 1_565
Pb1 F5 Pb2 111.6(6) 1_565 1_565
F4 F5 Pb2 139.6(7) . 1_565
Fe F5 F1 46.5(5) . 1_655
Pb1 F5 F1 149.3(8) 1_565 1_655
F4 F5 F1 92.7(7) . 1_655
Pb2 F5 F1 71.5(6) 1_565 1_655
Fe F5 F2 47.1(5) . .
Pb1 F5 F2 149.0(8) 1_565 .
F4 F5 F2 59.5(5) . .
Pb2 F5 F2 80.6(6) 1_565 .
F1 F5 F2 60.8(6) 1_655 .
Fe F5 F9 159.5(9) . 1_565
Pb1 F5 F9 54.5(5) 1_565 1_565
F4 F5 F9 122.9(9) . 1_565
Pb2 F5 F9 64.9(5) 1_565 1_565
F1 F5 F9 136.3(8) 1_655 1_565
F2 F5 F9 113.4(8) . 1_565
Fe F5 F3 41.3(5) . .
Pb1 F5 F3 102.8(8) 1_565 .
F4 F5 F3 60.6(6) . .
Pb2 F5 F3 129.6(9) 1_565 .
F1 F5 F3 60.4(7) 1_655 .
F2 F5 F3 88.4(7) . .
F9 F5 F3 156.9(9) 1_565 .
Fe F6 Pb1 153.3(9) . 1_655
Fe F6 F2 48.4(5) . .
Pb1 F6 F2 139.2(8) 1_655 .
Fe F6 F4 44.4(5) . .
Pb1 F6 F4 157.5(8) 1_655 .
F2 F6 F4 59.0(6) . .
Fe F6 F3 43.8(6) . .
Pb1 F6 F3 119.7(9) 1_655 .
F2 F6 F3 92.3(8) . .
F4 F6 F3 61.1(7) . .
Fe F6 F1 43.3(5) . 1_655
Pb1 F6 F1 112.9(7) 1_655 1_655
F2 F6 F1 59.5(6) . 1_655
F4 F6 F1 87.4(6) . 1_655
F3 F6 F1 60.2(6) . 1_655
Fe F6 F9 124.1(8) . 1_655
Pb1 F6 F9 52.3(5) 1_655 1_655
F2 F6 F9 86.9(7) . 1_655
F4 F6 F9 142.1(9) . 1_655
F3 F6 F9 143.4(9) . 1_655
F1 F6 F9 88.8(7) 1_655 1_655
Fe F6 F3 116.2(8) . 2_766
Pb1 F6 F3 55.0(5) 1_655 2_766
F2 F6 F3 164.5(8) . 2_766
F4 F6 F3 109.4(8) . 2_766
F3 F6 F3 72.4(8) . 2_766
F1 F6 F3 112.6(7) 1_655 2_766
F9 F6 F3 106.9(8) 1_655 2_766
Pb3 F7 Pb2 109.5(6) 1_556 2_656
Pb3 F7 Pb2 104.0(5) 1_556 1_556
Pb2 F7 Pb2 109.6(4) 2_656 1_556
Pb3 F7 Pb3 105.3(4) 1_556 2_666
Pb2 F7 Pb3 115.4(5) 2_656 2_666
Pb2 F7 Pb3 112.3(6) 1_556 2_666
Pb3 F7 F2 60.6(5) 1_556 1_556
Pb2 F7 F2 159.7(7) 2_656 1_556
Pb2 F7 F2 60.3(4) 1_556 1_556
Pb3 F7 F2 84.9(5) 2_666 1_556
Pb3 F7 F9 53.6(4) 1_556 1_556
Pb2 F7 F9 86.3(6) 2_656 1_556
Pb2 F7 F9 67.3(5) 1_556 1_556
Pb3 F7 F9 155.3(6) 2_666 1_556
F2 F7 F9 73.6(6) 1_556 1_556
Pb3 F7 F8 123.8(6) 1_556 1_655
Pb2 F7 F8 126.4(6) 2_656 1_655
Pb2 F7 F8 55.4(4) 1_556 1_655
Pb3 F7 F8 57.5(4) 2_666 1_655
F2 F7 F8 64.6(6) 1_556 1_655
F9 F7 F8 120.1(7) 1_556 1_655
Pb3 F7 F8 54.1(4) 1_556 .
Pb2 F7 F8 55.8(4) 2_656 .
Pb2 F7 F8 125.1(6) 1_556 .
Pb3 F7 F8 121.6(6) 2_666 .
F2 F7 F8 113.5(7) 1_556 .
F9 F7 F8 59.7(6) 1_556 .
F8 F7 F8 177.8(8) 1_655 .
Pb3 F7 F7 120.0(7) 1_556 2_657
Pb2 F7 F7 55.2(4) 2_656 2_657
Pb2 F7 F7 54.4(4) 1_556 2_657
Pb3 F7 F7 134.5(8) 2_666 2_657
F2 F7 F7 112.2(8) 1_556 2_657
F9 F7 F7 66.9(6) 1_556 2_657
F8 F7 F7 90.9(7) 1_655 2_657
F8 F7 F7 90.9(7) . 2_657
Pb3 F7 F2 79.6(5) 1_556 2_666
Pb2 F7 F2 78.9(5) 2_656 2_666
Pb2 F7 F2 168.4(7) 1_556 2_666
Pb3 F7 F2 56.2(4) 2_666 2_666
F2 F7 F2 114.0(6) 1_556 2_666
F9 F7 F2 122.2(7) 1_556 2_666
F8 F7 F2 113.4(6) 1_655 2_666
F8 F7 F2 66.0(5) . 2_666
F7 F7 F2 133.5(8) 2_657 2_666
Pb3 F7 F7 53.1(4) 1_556 2_667
Pb2 F7 F7 129.0(8) 2_656 2_667
Pb2 F7 F7 120.9(7) 1_556 2_667
Pb3 F7 F7 52.1(4) 2_666 2_667
F2 F7 F7 61.6(5) 1_556 2_667
F9 F7 F7 105.5(7) 1_556 2_667
F8 F7 F7 90.6(7) 1_655 2_667
F8 F7 F7 87.4(7) . 2_667
F7 F7 F7 171.9(10) 2_657 2_667
F2 F7 F7 52.5(5) 2_666 2_667
Pb3 F8 Pb2 105.0(5) 1_556 1_456
Pb3 F8 Pb2 108.7(6) 1_556 2_656
Pb2 F8 Pb2 107.6(4) 1_456 2_656
Pb3 F8 Pb3 109.1(5) 1_556 2_566
Pb2 F8 Pb3 110.1(6) 1_456 2_566
Pb2 F8 Pb3 115.9(5) 2_656 2_566
Pb3 F8 F9 53.5(5) 1_556 1_556
Pb2 F8 F9 67.5(5) 1_456 1_556
Pb2 F8 F9 85.0(6) 2_656 1_556
Pb3 F8 F9 157.8(7) 2_566 1_556
Pb3 F8 F7 127.4(6) 1_556 1_455
Pb2 F8 F7 55.6(4) 1_456 1_455
Pb2 F8 F7 123.6(6) 2_656 1_455
Pb3 F8 F7 54.9(4) 2_566 1_455
F9 F8 F7 121.1(7) 1_556 1_455
Pb3 F8 F7 54.7(4) 1_556 .
Pb2 F8 F7 123.8(6) 1_456 .
Pb2 F8 F7 54.2(4) 2_656 .
Pb3 F8 F7 125.9(6) 2_566 .
F9 F8 F7 59.0(6) 1_556 .
F7 F8 F7 177.8(7) 1_455 .
Pb3 F8 F2 74.0(5) 1_556 1_456
Pb2 F8 F2 56.2(4) 1_456 1_456
Pb2 F8 F2 162.9(6) 2_656 1_456
Pb3 F8 F2 77.7(5) 2_566 1_456
F9 F8 F2 83.4(7) 1_556 1_456
F7 F8 F2 54.3(5) 1_455 1_456
F7 F8 F2 127.6(7) . 1_456
Pb3 F8 F8 56.7(5) 1_556 2_567
Pb2 F8 F8 121.4(8) 1_456 2_567
Pb2 F8 F8 130.9(8) 2_656 2_567
Pb3 F8 F8 52.5(4) 2_566 2_567
F9 F8 F8 108.6(8) 1_556 2_567
F7 F8 F8 90.1(7) 1_455 2_567
F7 F8 F8 91.9(7) . 2_567
F2 F8 F8 65.2(6) 1_456 2_567
Pb3 F8 F8 119.3(8) 1_556 2_557
Pb2 F8 F8 54.3(4) 1_456 2_557
Pb2 F8 F8 53.3(4) 2_656 2_557
Pb3 F8 F8 131.3(8) 2_566 2_557
F9 F8 F8 66.6(6) 1_556 2_557
F7 F8 F8 89.8(7) 1_455 2_557
F7 F8 F8 88.3(7) . 2_557
F2 F8 F8 110.2(7) 1_456 2_557
F8 F8 F8 174.2(11) 2_567 2_557
Pb3 F9 Pb1 119.1(7) . .
Pb3 F9 F7 56.1(5) . 1_554
Pb1 F9 F7 149.0(10) . 1_554
Pb3 F9 F8 55.3(5) . 1_554
Pb1 F9 F8 145.9(10) . 1_554
F7 F9 F8 61.3(6) 1_554 1_554
Pb3 F9 F5 136.9(9) . 1_545
Pb1 F9 F5 54.4(5) . 1_545
F7 F9 F5 105.8(8) 1_554 1_545
F8 F9 F5 155.9(9) 1_554 1_545
Pb3 F9 F4 68.9(5) . .
Pb1 F9 F4 55.6(5) . .
F7 F9 F4 100.1(7) 1_554 .
F8 F9 F4 122.4(7) 1_554 .
F5 F9 F4 78.3(7) 1_545 .
Pb3 F9 F1 151.2(10) . 1_545
Pb1 F9 F1 54.7(5) . 1_545
F7 F9 F1 145.6(8) 1_554 1_545
F8 F9 F1 111.7(8) 1_554 1_545
F5 F9 F1 66.4(6) 1_545 1_545
F4 F9 F1 110.2(8) . 1_545
Pb3 F9 F6 83.9(6) . 1_455
Pb1 F9 F6 54.7(5) . 1_455
F7 F9 F6 139.5(8) 1_554 1_455
F8 F9 F6 91.8(7) 1_554 1_455
F5 F9 F6 108.9(8) 1_545 1_455
F4 F9 F6 67.7(6) . 1_455
F1 F9 F6 70.1(6) 1_545 1_455
Pb3 F9 Pb2 93.7(6) . .
Pb1 F9 Pb2 102.5(7) . .
F7 F9 Pb2 51.5(5) 1_554 .
F8 F9 Pb2 111.3(7) 1_554 .
F5 F9 Pb2 54.7(5) 1_545 .
F4 F9 Pb2 83.7(7) . .
F1 F9 Pb2 115.0(7) 1_545 .
F6 F9 Pb2 150.1(9) 1_455 .
Pb3 F9 Pb2 93.5(7) . 1_455
Pb1 F9 Pb2 100.5(7) . 1_455
F7 F9 Pb2 110.2(7) 1_554 1_455
F8 F9 Pb2 51.0(5) 1_554 1_455
F5 F9 Pb2 129.1(7) 1_545 1_455
F4 F9 Pb2 127.3(8) . 1_455
F1 F9 Pb2 63.5(5) 1_545 1_455
F6 F9 Pb2 61.1(6) 1_455 1_455
Pb2 F9 Pb2 148.6(7) . 1_455
Pb1 OW Pb1 109.1(6) 2_656 .
Pb1 OW F3 88.3(7) 2_656 2_766
Pb1 OW F3 145.3(8) . 2_766
Pb1 OW F4 91.4(6) 2_656 2_666
Pb1 OW F4 106.0(7) . 2_666
F3 OW F4 103.2(8) 2_766 2_666
Pb1 OW F4 160.3(7) 2_656 .
Pb1 OW F4 51.1(4) . .
F3 OW F4 108.6(7) 2_766 .
F4 OW F4 94.5(6) 2_666 .
Pb1 OW F3 91.3(6) 2_656 2_666
Pb1 OW F3 53.1(5) . 2_666
F3 OW F3 159.5(10) 2_766 2_666
F4 OW F3 56.3(6) 2_666 2_666
F4 OW F3 76.5(7) . 2_666
Pb1 OW F3 52.7(5) 2_656 1_545
Pb1 OW F3 90.3(6) . 1_545
F3 OW F3 76.5(8) 2_766 1_545
F4 OW F3 144.0(8) 2_666 1_545
F4 OW F3 120.1(7) . 1_545
F3 OW F3 118.9(7) 2_666 1_545
Pb1 OW F1 50.8(4) 2_656 2_666
Pb1 OW F1 155.8(7) . 2_666
F3 OW F1 56.3(7) 2_766 2_666
F4 OW F1 66.0(6) 2_666 2_666
F4 OW F1 147.9(7) . 2_666
F3 OW F1 108.7(7) 2_666 2_666
F3 OW F1 86.0(6) 1_545 2_666
Pb1 OW OW 54.8(5) 2_656 2_656
Pb1 OW OW 54.4(5) . 2_656
F3 OW OW 133.3(10) 2_766 2_656
F4 OW OW 105.0(9) 2_666 2_656
F4 OW OW 105.5(9) . 2_656
F3 OW OW 60.0(7) 2_666 2_656
F3 OW OW 58.9(7) 1_545 2_656
F1 OW OW 104.2(8) 2_666 2_656
Pb1 OW H1 74(10) 2_656 .
Pb1 OW H1 122(10) . .
F3 OW H1 91(10) 2_766 .
F4 OW H1 21(10) 2_666 .
F4 OW H1 114(10) . .
F3 OW H1 70(10) 2_666 .
F3 OW H1 125(10) 1_545 .
F1 OW H1 46(10) 2_666 .
OW OW H1 104(10) 2_656 .
Pb1 OW H2 106(10) 2_656 .
Pb1 OW H2 121(10) . .
F3 OW H2 25(10) 2_766 .
F4 OW H2 119(10) 2_666 .
F4 OW H2 88(10) . .
F3 OW H2 163(10) 2_666 .
F3 OW H2 75(10) 1_545 .
F1 OW H2 81(10) 2_666 .
OW OW H2 133(10) 2_656 .
H1 OW H2 111.7(18) . .

loop_
_geom_bond_atom_site_label_1
_geom_bond_atom_site_label_2
_geom_bond_distance
_geom_bond_site_symmetry_2
Pb1 F5 2.456(17) 1_545
Pb1 F9 2.46(2) .
Pb1 F4 2.513(13) .
Pb1 F1 2.534(15) 1_545
Pb1 F6 2.538(18) 1_455
Pb1 F3 2.62(2) 2_666
Pb1 OW 2.721(16) 2_656
Pb1 OW 2.734(18) .
Pb2 F7 2.502(13) 2_656
Pb2 F8 2.519(13) 1_654
Pb2 F7 2.527(14) 1_554
Pb2 F8 2.550(14) 2_656
Pb2 F2 2.604(14) .
Pb2 F5 2.686(16) 1_545
Pb2 F9 2.98(2) .
Pb2 F9 3.00(2) 1_655
Pb3 F9 2.422(17) .
Pb3 F8 2.478(14) 1_554
Pb3 F7 2.499(14) 1_554
Pb3 F7 2.532(13) 2_666
Pb3 F2 2.600(17) .
Pb3 F8 2.610(14) 2_566
Pb3 F1 2.742(16) .
Pb3 F4 3.015(15) .
Fe F6 1.890(16) .
Fe F3 1.90(2) .
Fe F4 1.908(15) .
Fe F1 1.952(16) 1_655
Fe F5 1.964(16) .
Fe F2 1.973(16) .
F1 Fe 1.952(16) 1_455
F1 Pb1 2.534(15) 1_565
F1 F5 2.69(3) 1_455
F1 F2 2.72(2) 1_455
F1 F3 2.79(3) 1_455
F1 F6 2.84(2) 1_455
F1 F9 2.97(2) 1_565
F1 OW 3.13(2) 2_666
F2 F6 2.63(2) .
F2 F4 2.64(2) .
F2 F7 2.65(2) 1_554
F2 F5 2.69(2) .
F2 F1 2.72(2) 1_655
F2 F7 2.94(2) 2_666
F2 F8 2.95(2) 1_654
F3 Pb1 2.62(2) 2_666
F3 F6 2.74(3) .
F3 OW 2.76(3) 2_766
F3 F4 2.78(3) .
F3 F1 2.79(3) 1_655
F3 F5 2.86(3) .
F3 F6 3.05(3) 2_766
F3 OW 3.09(3) 2_666
F3 OW 3.13(3) 1_565
F4 F5 2.629(19) .
F4 F6 2.73(3) .
F4 OW 2.76(2) 2_666
F4 F9 2.87(2) .
F4 OW 3.05(2) .
F5 Pb1 2.456(17) 1_565
F5 Pb2 2.686(16) 1_565
F5 F1 2.69(3) 1_655
F5 F9 2.86(3) 1_565
F6 Pb1 2.538(18) 1_655
F6 F1 2.84(2) 1_655
F6 F9 2.97(3) 1_655
F6 F3 3.05(3) 2_766
F7 Pb3 2.499(14) 1_556
F7 Pb2 2.502(13) 2_656
F7 Pb2 2.527(14) 1_556
F7 Pb3 2.532(13) 2_666
F7 F2 2.65(2) 1_556
F7 F9 2.83(2) 1_556
F7 F8 2.86(2) 1_655
F7 F8 2.90(2) .
F7 F7 2.90(2) 2_657
F7 F2 2.94(2) 2_666
F7 F7 3.05(2) 2_667
F8 Pb3 2.478(14) 1_556
F8 Pb2 2.519(13) 1_456
F8 Pb2 2.550(14) 2_656
F8 Pb3 2.610(14) 2_566
F8 F9 2.85(3) 1_556
F8 F7 2.86(2) 1_455
F8 F2 2.95(2) 1_456
F8 F8 2.95(2) 2_567
F8 F8 3.00(2) 2_557
F9 F7 2.83(2) 1_554
F9 F8 2.85(3) 1_554
F9 F5 2.86(3) 1_545
F9 F1 2.97(2) 1_545
F9 F6 2.97(3) 1_455
F9 Pb2 3.00(2) 1_455
OW Pb1 2.721(16) 2_656
OW F3 2.76(3) 2_766
OW F4 2.76(2) 2_666
OW F3 3.09(3) 2_666
OW F3 3.13(3) 1_545
OW F1 3.13(2) 2_666
OW OW 3.16(3) 2_656
OW H1 0.900(10) .
OW H2 0.900(10) .

loop_
_geom_hbond_atom_site_label_D
_geom_hbond_atom_site_label_H
_geom_hbond_atom_site_label_A
_geom_hbond_distance_DH
_geom_hbond_distance_HA
_geom_hbond_distance_DA
_geom_hbond_angle_DHA
_geom_hbond_site_symmetry_A
_geom_hbond_publ_flag
OW H1 F4 0.9(2) 1.9(3) 2.76(2) 151.00 2_666 yes
OW H2 F6 0.9(2) 2.5(4) 3.14(2) 130.00 . yes
OW H2 F3 0.9(2) 2.00(19) 2.75(3) 144.00 2_766 yes
